data_7157772
loop_
_publ_author_name
'Li, Chen-Yi'
'Xiang, Min'
'Song, Xiang-Jia'
'Zou, Ying'
'Huang, Zhi-Cheng'
'Li, Xia'
'Tian, Fang'
'Wang, Li-Xin'

_publ_section_title
;
 A base-catalyzed domino reaction between isoindigos and \a-alkylidene
 succinimides-convenient preparation of highly steric bispirooxindoles.
;
_journal_issue 46
_journal_name_full 'Organic &amp; biomolecular chemistry'
_journal_page_first 9511
_journal_page_last 9515
_journal_paper_doi 10.1039/d0ob01858a
_journal_volume 18
_journal_year 2020
_chemical_formula_moiety 'C43 H39 N3 O8'
_chemical_formula_sum 'C43 H39 N3 O8'
_chemical_formula_weight 725.77
_space_group_crystal_system monoclinic
_space_group_IT_number 15
_space_group_name_Hall '-C 2yc'
_space_group_name_H-M_alt 'C 1 2/c 1'
_atom_sites_solution_hydrogens geom
_atom_sites_solution_primary direct
_audit_creation_date 2019-07-24
_audit_creation_method
;
Olex2 1.2
(compiled 2018.05.29 svn.r3508 for OlexSys, GUI svn.r5506)
;
_audit_update_record
;
2020-05-26 deposited with the CCDC.	2020-11-03 downloaded from the CCDC.
;
_cell_angle_alpha 90
_cell_angle_beta 134.872(4)
_cell_angle_gamma 90
_cell_formula_units_Z 8
_cell_length_a 41.0905(9)
_cell_length_b 12.16370(11)
_cell_length_c 21.1598(5)
_cell_measurement_reflns_used 12436
_cell_measurement_temperature 293(2)
_cell_measurement_theta_max 70.8230
_cell_measurement_theta_min 3.9140
_cell_volume 7495.0(6)
_computing_cell_refinement
;
CrysAlisPro, Agilent Technologies,
Version 1.171.37.35 (release 13-08-2014 CrysAlis171 .NET)
(compiled Aug 13 2014,18:06:01)
;
_computing_data_collection
;
CrysAlisPro, Agilent Technologies,
Version 1.171.37.35 (release 13-08-2014 CrysAlis171 .NET)
(compiled Aug 13 2014,18:06:01)
;
_computing_data_reduction
;
CrysAlisPro, Agilent Technologies,
Version 1.171.37.35 (release 13-08-2014 CrysAlis171 .NET)
(compiled Aug 13 2014,18:06:01)
;
_computing_molecular_graphics 'Olex2 (Dolomanov et al., 2009)'
_computing_publication_material 'Olex2 (Dolomanov et al., 2009)'
_computing_structure_refinement 'ShelXL (Sheldrick, 2015)'
_computing_structure_solution 'ShelXS (Sheldrick, 2008)'
_diffrn_ambient_temperature 293(2)
_diffrn_detector 'CCD plate'
_diffrn_detector_area_resol_mean 16.2312
_diffrn_detector_type Eos
_diffrn_measured_fraction_theta_full 1.000
_diffrn_measured_fraction_theta_max 1.000
_diffrn_measurement_details
;
#__ type_ start__ end____ width___ exp.time_
  1 omega  -80.00  -54.00   0.5000    2.0000
omega____ theta____ kappa____ phi______ frames
    -      -33.5000    0.0000 -180.0000 52

#__ type_ start__ end____ width___ exp.time_
  2 omega  -53.00   15.00   0.5000    2.0000
omega____ theta____ kappa____ phi______ frames
    -      -33.5000    0.0000 -180.0000 136

#__ type_ start__ end____ width___ exp.time_
  3 omega  -13.00   35.00   0.5000    2.0000
omega____ theta____ kappa____ phi______ frames
    -      -33.5000   37.0000   30.0000 96

#__ type_ start__ end____ width___ exp.time_
  4 omega   75.00  101.00   0.5000    2.0000
omega____ theta____ kappa____ phi______ frames
    -       36.4734   37.0000 -180.0000 52

#__ type_ start__ end____ width___ exp.time_
  5 omega   26.00   52.00   0.5000    2.0000
omega____ theta____ kappa____ phi______ frames
    -       36.4734  -57.0000    0.0000 52

#__ type_ start__ end____ width___ exp.time_
  6 omega  -26.00   65.00   0.5000    2.0000
omega____ theta____ kappa____ phi______ frames
    -       36.4734  -77.0000 -120.0000 182

#__ type_ start__ end____ width___ exp.time_
  7 omega   12.00   52.00   0.5000    2.0000
omega____ theta____ kappa____ phi______ frames
    -       36.4734  -57.0000  -30.0000 80

#__ type_ start__ end____ width___ exp.time_
  8 omega   -3.00   28.00   0.5000    2.0000
omega____ theta____ kappa____ phi______ frames
    -       36.4734  -99.0000    0.0000 62

#__ type_ start__ end____ width___ exp.time_
  9 omega   75.00  100.00   0.5000    2.0000
omega____ theta____ kappa____ phi______ frames
    -       36.4734   77.0000 -180.0000 50

#__ type_ start__ end____ width___ exp.time_
 10 omega   75.00  101.00   0.5000    2.0000
omega____ theta____ kappa____ phi______ frames
    -       36.4734  178.0000 -180.0000 52

#__ type_ start__ end____ width___ exp.time_
 11 omega   -4.00   22.00   0.5000    2.0000
omega____ theta____ kappa____ phi______ frames
    -       36.4734  -99.0000  -30.0000 52

#__ type_ start__ end____ width___ exp.time_
 12 omega  -30.00   16.00   0.5000    2.0000
omega____ theta____ kappa____ phi______ frames
    -       36.4734  -57.0000    0.0000 92

#__ type_ start__ end____ width___ exp.time_
 13 omega   72.00   98.00   0.5000    2.0000
omega____ theta____ kappa____ phi______ frames
    -       36.4734  178.0000 -150.0000 52

#__ type_ start__ end____ width___ exp.time_
 14 omega   67.00   93.00   0.5000    2.0000
omega____ theta____ kappa____ phi______ frames
    -       36.4734  178.0000   30.0000 52

#__ type_ start__ end____ width___ exp.time_
 15 omega   71.00  110.00   0.5000    2.0000
omega____ theta____ kappa____ phi______ frames
    -       36.4734  178.0000  -60.0000 78

#__ type_ start__ end____ width___ exp.time_
 16 omega  -32.00    5.00   0.5000    2.0000
omega____ theta____ kappa____ phi______ frames
    -       36.4734  -57.0000  -30.0000 74

#__ type_ start__ end____ width___ exp.time_
 17 omega   25.00   60.00   0.5000    2.0000
omega____ theta____ kappa____ phi______ frames
    -       36.4734 -135.0000  -82.0000 70

#__ type_ start__ end____ width___ exp.time_
 18 omega   63.00  102.00   0.5000    2.0000
omega____ theta____ kappa____ phi______ frames
    -       36.4734   77.0000  120.0000 78

#__ type_ start__ end____ width___ exp.time_
 19 omega   40.00   75.00   0.5000    2.0000
omega____ theta____ kappa____ phi______ frames
    -       36.4734  -99.0000    0.0000 70

#__ type_ start__ end____ width___ exp.time_
 20 omega   12.00   40.00   0.5000    2.0000
omega____ theta____ kappa____ phi______ frames
    -       36.4734   77.0000  120.0000 56

#__ type_ start__ end____ width___ exp.time_
 21 omega   29.00   57.00   0.5000    2.0000
omega____ theta____ kappa____ phi______ frames
    -       36.4734   77.0000 -180.0000 56

#__ type_ start__ end____ width___ exp.time_
 22 omega   14.00  105.00   0.5000    2.0000
omega____ theta____ kappa____ phi______ frames
    -       36.4734   37.0000  120.0000 182

#__ type_ start__ end____ width___ exp.time_
 23 omega   67.00   93.00   0.5000    2.0000
omega____ theta____ kappa____ phi______ frames
    -       36.4734 -135.0000  -82.0000 52

#__ type_ start__ end____ width___ exp.time_
 24 omega   60.00  104.00   0.5000    2.0000
omega____ theta____ kappa____ phi______ frames
    -       36.4734   57.0000  120.0000 88

#__ type_ start__ end____ width___ exp.time_
 25 omega   68.00  113.00   0.5000   14.0000
omega____ theta____ kappa____ phi______ frames
    -      108.0000 -111.0000  -90.0000 90

#__ type_ start__ end____ width___ exp.time_
 26 omega   60.00  152.00   0.5000   14.0000
omega____ theta____ kappa____ phi______ frames
    -      108.0000  -15.0000 -150.0000 184

#__ type_ start__ end____ width___ exp.time_
 27 omega   37.00   71.00   0.5000   14.0000
omega____ theta____ kappa____ phi______ frames
    -      108.0000  -30.0000 -150.0000 68

#__ type_ start__ end____ width___ exp.time_
 28 omega   48.00  106.00   0.5000   14.0000
omega____ theta____ kappa____ phi______ frames
    -      108.0000 -111.0000 -150.0000 116

#__ type_ start__ end____ width___ exp.time_
 29 omega  135.00  167.00   0.5000   14.0000
omega____ theta____ kappa____ phi______ frames
    -      108.0000  111.0000  -90.0000 64

#__ type_ start__ end____ width___ exp.time_
 30 omega   38.00   91.00   0.5000   14.0000
omega____ theta____ kappa____ phi______ frames
    -      108.0000  -30.0000   90.0000 106

#__ type_ start__ end____ width___ exp.time_
 31 omega   38.00   79.00   0.5000   14.0000
omega____ theta____ kappa____ phi______ frames
    -      108.0000  -45.0000  -60.0000 82

#__ type_ start__ end____ width___ exp.time_
 32 omega   40.00   82.00   0.5000   14.0000
omega____ theta____ kappa____ phi______ frames
    -      108.0000  -30.0000  -30.0000 84

#__ type_ start__ end____ width___ exp.time_
 33 omega   91.00  117.00   0.5000   14.0000
omega____ theta____ kappa____ phi______ frames
    -      108.0000   45.0000  150.0000 52

#__ type_ start__ end____ width___ exp.time_
 34 omega   64.00   97.00   0.5000   14.0000
omega____ theta____ kappa____ phi______ frames
    -      108.0000  -45.0000  120.0000 66

#__ type_ start__ end____ width___ exp.time_
 35 omega   57.00   98.00   0.5000   14.0000
omega____ theta____ kappa____ phi______ frames
    -      108.0000  -45.0000   30.0000 82

#__ type_ start__ end____ width___ exp.time_
 36 omega   38.00  109.00   0.5000   14.0000
omega____ theta____ kappa____ phi______ frames
    -      108.0000  -94.0000   90.0000 142

#__ type_ start__ end____ width___ exp.time_
 37 omega   47.00   73.00   0.5000   14.0000
omega____ theta____ kappa____ phi______ frames
    -      108.0000  -30.0000  150.0000 52

#__ type_ start__ end____ width___ exp.time_
 38 omega   50.00   76.00   0.5000   14.0000
omega____ theta____ kappa____ phi______ frames
    -      108.0000  -30.0000    0.0000 52

#__ type_ start__ end____ width___ exp.time_
 39 omega   62.00  106.00   0.5000   14.0000
omega____ theta____ kappa____ phi______ frames
    -      108.0000  -94.0000  -30.0000 88

#__ type_ start__ end____ width___ exp.time_
 40 omega   44.00   70.00   0.5000   14.0000
omega____ theta____ kappa____ phi______ frames
    -      108.0000  -94.0000 -150.0000 52

#__ type_ start__ end____ width___ exp.time_
 41 omega   40.00  127.00   0.5000   14.0000
omega____ theta____ kappa____ phi______ frames
    -      108.0000  -61.0000 -150.0000 174

#__ type_ start__ end____ width___ exp.time_
 42 omega   65.00  177.00   0.5000   14.0000
omega____ theta____ kappa____ phi______ frames
    -      108.0000   15.0000  -90.0000 224

#__ type_ start__ end____ width___ exp.time_
 43 omega  118.00  144.00   0.5000   14.0000
omega____ theta____ kappa____ phi______ frames
    -      108.0000   45.0000  150.0000 52

#__ type_ start__ end____ width___ exp.time_
 44 omega   52.00  110.00   0.5000   14.0000
omega____ theta____ kappa____ phi______ frames
    -      108.0000 -111.0000   60.0000 116
;
_diffrn_measurement_device 'four-circle diffractometer'
_diffrn_measurement_device_type 'Xcalibur, Eos, Gemini'
_diffrn_measurement_method '\w scans'
_diffrn_orient_matrix_UB_11 0.0044512500
_diffrn_orient_matrix_UB_12 0.0942292500
_diffrn_orient_matrix_UB_13 -0.0421760000
_diffrn_orient_matrix_UB_21 -0.0242678500
_diffrn_orient_matrix_UB_22 0.0784867500
_diffrn_orient_matrix_UB_23 0.0131446000
_diffrn_orient_matrix_UB_31 0.0467816000
_diffrn_orient_matrix_UB_32 0.0316971000
_diffrn_orient_matrix_UB_33 0.0927260000
_diffrn_radiation_monochromator graphite
_diffrn_radiation_probe x-ray
_diffrn_radiation_type CuK\a
_diffrn_radiation_wavelength 1.54184
_diffrn_reflns_av_R_equivalents 0.0305
_diffrn_reflns_av_unetI/netI 0.0207
_diffrn_reflns_Laue_measured_fraction_full 1.000
_diffrn_reflns_Laue_measured_fraction_max 1.000
_diffrn_reflns_limit_h_max 48
_diffrn_reflns_limit_h_min -47
_diffrn_reflns_limit_k_max 14
_diffrn_reflns_limit_k_min -13
_diffrn_reflns_limit_l_max 25
_diffrn_reflns_limit_l_min -25
_diffrn_reflns_number 28879
_diffrn_reflns_point_group_measured_fraction_full 1.000
_diffrn_reflns_point_group_measured_fraction_max 1.000
_diffrn_reflns_theta_full 67.072
_diffrn_reflns_theta_max 67.071
_diffrn_reflns_theta_min 3.938
_diffrn_source 'Enhance (Cu) X-ray Source'
_exptl_absorpt_coefficient_mu 0.730
_exptl_absorpt_correction_T_max 1.00000
_exptl_absorpt_correction_T_min 0.80668
_exptl_absorpt_correction_type multi-scan
_exptl_absorpt_process_details
;
CrysAlisPro, Agilent Technologies,
Version 1.171.37.35 (release 13-08-2014 CrysAlis171 .NET)
(compiled Aug 13 2014,18:06:01)
Empirical absorption correction using spherical harmonics,
 implemented in SCALE3 ABSPACK scaling algorithm.
;
_exptl_crystal_colour colourless
_exptl_crystal_colour_primary colourless
_exptl_crystal_density_diffrn 1.286
_exptl_crystal_description block
_exptl_crystal_F_000 3056
_exptl_crystal_size_max 0.16
_exptl_crystal_size_mid 0.12
_exptl_crystal_size_min 0.1
_refine_diff_density_max 0.238
_refine_diff_density_min -0.189
_refine_diff_density_rms 0.039
_refine_ls_extinction_method none
_refine_ls_goodness_of_fit_ref 1.041
_refine_ls_hydrogen_treatment constr
_refine_ls_matrix_type full
_refine_ls_number_parameters 493
_refine_ls_number_reflns 6699
_refine_ls_number_restraints 0
_refine_ls_restrained_S_all 1.041
_refine_ls_R_factor_all 0.0521
_refine_ls_R_factor_gt 0.0458
_refine_ls_shift/su_max 0.001
_refine_ls_shift/su_mean 0.000
_refine_ls_structure_factor_coef Fsqd
_refine_ls_weighting_details 'w=1/[\s^2^(Fo^2^)+(0.0681P)^2^+3.5524P] where P=(Fo^2^+2Fc^2^)/3'
_refine_ls_weighting_scheme calc
_refine_ls_wR_factor_gt 0.1241
_refine_ls_wR_factor_ref 0.1307
_reflns_Friedel_coverage 0.000
_reflns_number_gt 5785
_reflns_number_total 6699
_reflns_threshold_expression 'I > 2\s(I)'
_cod_data_source_file d0ob01858a2.cif
_cod_data_source_block 201907191
_cod_depositor_comments 'Adding full bibliography for 7157772.cif.'
_cod_original_cell_volume 7495.0(4)
_cod_database_code 7157772
_shelx_shelxl_version_number 2014/7
_chemical_oxdiff_formula C21H22N3O3
_shelx_space_group_comment
;
The symmetry employed for this shelxl refinement is uniquely defined
by the following loop, which should always be used as a source of
symmetry information in preference to the above space-group names.
They are only intended as comments.
;
_shelx_estimated_absorpt_t_max 0.931
_shelx_estimated_absorpt_t_min 0.892
_reflns_odcompleteness_completeness 99.96
_reflns_odcompleteness_iscentric 1
_reflns_odcompleteness_theta 66.97
_olex2_refinement_description
;
1. Fixed Uiso
 At 1.2 times of:
  All C(H) groups
 At 1.5 times of:
  All C(H,H,H) groups
2.a Ternary CH refined with riding coordinates:
 C2(H2), C3(H3), C11(H11)
2.b Aromatic/amide H refined with riding coordinates:
 C6(H6), C7(H7), C8(H8), C9(H9), C10(H10), C13(H13), C14(H14), C15(H15),
 C16(H16), C17(H17), C22(H22), C23(H23), C24(H24), C25(H25), C35(H35), C36(H36),
  C37(H37), C38(H38)
2.c Idealised Me refined as rotating group:
 C28(H28A,H28B,H28C), C29(H29A,H29B,H29C), C30(H30A,H30B,H30C), C41(H41A,H41B,
 H41C), C42(H42A,H42B,H42C), C43(H43A,H43B,H43C)
;
_olex2_submission_special_instructions 'No special instructions were received'

loop_
_space_group_symop_operation_xyz
'x, y, z'
'-x, y, -z+1/2'
'x+1/2, y+1/2, z'
'-x+1/2, y+1/2, -z+1/2'
'-x, -y, -z'
'x, -y, z-1/2'
'-x+1/2, -y+1/2, -z'
'x+1/2, -y+1/2, z-1/2'

loop_
_atom_site_label
_atom_site_type_symbol
_atom_site_fract_x
_atom_site_fract_y
_atom_site_fract_z
_atom_site_U_iso_or_equiv
_atom_site_adp_type
_atom_site_occupancy
_atom_site_site_symmetry_order
_atom_site_calc_flag
_atom_site_refinement_flags_posn
_atom_site_refinement_flags_adp
_atom_site_refinement_flags_occupancy
_atom_site_disorder_assembly
_atom_site_disorder_group
C1 C 0.67232(7) -0.05948(14) 0.80775(12) 0.0507(4) Uani 1 1 d . . . . .
C2 C 0.67824(6) 0.04600(13) 0.85283(10) 0.0435(4) Uani 1 1 d . . . . .
H2 H 0.7025 0.0378 0.9178 0.052 Uiso 1 1 calc R . . . .
C3 C 0.69169(5) 0.13263(12) 0.82221(9) 0.0400(3) Uani 1 1 d . . . . .
H3 H 0.7219 0.1634 0.8737 0.048 Uiso 1 1 calc R . . . .
C4 C 0.69345(5) 0.07190(14) 0.76213(10) 0.0432(3) Uani 1 1 d . . . . .
C5 C 0.67782(6) -0.11835(13) 0.70282(11) 0.0457(4) Uani 1 1 d . . . . .
C6 C 0.63568(7) -0.16389(17) 0.63525(13) 0.0611(5) Uani 1 1 d . . . . .
H6 H 0.6110 -0.1440 0.6268 0.073 Uiso 1 1 calc R . . . .
C7 C 0.62986(10) -0.2396(2) 0.57943(16) 0.0829(7) Uani 1 1 d . . . . .
H7 H 0.6012 -0.2714 0.5339 0.099 Uiso 1 1 calc R . . . .
C8 C 0.66482(12) -0.26821(19) 0.58963(19) 0.0871(8) Uani 1 1 d . . . . .
H8 H 0.6602 -0.3187 0.5510 0.105 Uiso 1 1 calc R . . . .
C9 C 0.70707(11) -0.2231(2) 0.6567(2) 0.0888(8) Uani 1 1 d . . . . .
H9 H 0.7314 -0.2434 0.6639 0.107 Uiso 1 1 calc R . . . .
C10 C 0.71421(8) -0.1468(2) 0.71457(15) 0.0702(6) Uani 1 1 d . . . . .
H10 H 0.7430 -0.1157 0.7603 0.084 Uiso 1 1 calc R . . . .
C11 C 0.63311(5) 0.08407(13) 0.82233(10) 0.0416(3) Uani 1 1 d . . . . .
H11 H 0.6080 0.0551 0.7620 0.050 Uiso 1 1 calc R . . . .
C12 C 0.62359(6) 0.04749(13) 0.87673(11) 0.0465(4) Uani 1 1 d . . . . .
C13 C 0.57833(8) 0.03654(19) 0.83391(16) 0.0707(6) Uani 1 1 d . . . . .
H13 H 0.5548 0.0512 0.7732 0.085 Uiso 1 1 calc R . . . .
C14 C 0.56766(10) 0.0041(2) 0.8802(2) 0.0892(8) Uani 1 1 d . . . . .
H14 H 0.5371 -0.0017 0.8505 0.107 Uiso 1 1 calc R . . . .
C15 C 0.60178(10) -0.01941(19) 0.96941(19) 0.0800(7) Uani 1 1 d . . . . .
H15 H 0.5945 -0.0416 1.0003 0.096 Uiso 1 1 calc R . . . .
C16 C 0.64635(9) -0.01000(17) 1.01223(14) 0.0704(6) Uani 1 1 d . . . . .
H16 H 0.6697 -0.0267 1.0726 0.084 Uiso 1 1 calc R . . . .
C17 C 0.65746(7) 0.02435(15) 0.96672(12) 0.0565(4) Uani 1 1 d . . . . .
H17 H 0.6881 0.0318 0.9973 0.068 Uiso 1 1 calc R . . . .
C18 C 0.61546(5) 0.20308(14) 0.67208(10) 0.0426(3) Uani 1 1 d . . . . .
C19 C 0.65474(5) 0.22409(12) 0.77318(9) 0.0388(3) Uani 1 1 d . . . . .
C20 C 0.66869(5) 0.33991(13) 0.77650(10) 0.0430(3) Uani 1 1 d . . . . .
C21 C 0.63671(6) 0.38595(15) 0.69144(11) 0.0501(4) Uani 1 1 d . . . . .
C22 C 0.63988(8) 0.49403(17) 0.67692(14) 0.0722(6) Uani 1 1 d . . . . .
H22 H 0.6183 0.5250 0.6203 0.087 Uiso 1 1 calc R . . . .
C23 C 0.67649(9) 0.55482(18) 0.74998(16) 0.0819(7) Uani 1 1 d . . . . .
H23 H 0.6792 0.6282 0.7421 0.098 Uiso 1 1 calc R . . . .
C24 C 0.70897(7) 0.50950(17) 0.83408(14) 0.0681(5) Uani 1 1 d . . . . .
H24 H 0.7334 0.5522 0.8817 0.082 Uiso 1 1 calc R . . . .
C25 C 0.70542(6) 0.40111(15) 0.84794(11) 0.0515(4) Uani 1 1 d . . . . .
H25 H 0.7274 0.3700 0.9044 0.062 Uiso 1 1 calc R . . . .
C26 C 0.56418(6) 0.32634(17) 0.53802(12) 0.0588(5) Uani 1 1 d . . . . .
C27 C 0.49189(7) 0.2426(2) 0.40579(13) 0.0737(6) Uani 1 1 d . . . . .
C28 C 0.47423(9) 0.1281(3) 0.39521(18) 0.1021(9) Uani 1 1 d . . . . .
H28A H 0.4961 0.0749 0.4105 0.153 Uiso 1 1 calc GR . . . .
H28B H 0.4455 0.1172 0.3345 0.153 Uiso 1 1 calc GR . . . .
H28C H 0.4699 0.1195 0.4339 0.153 Uiso 1 1 calc GR . . . .
C29 C 0.50112(9) 0.2588(3) 0.34820(15) 0.0925(8) Uani 1 1 d . . . . .
H29A H 0.5117 0.3324 0.3555 0.139 Uiso 1 1 calc GR . . . .
H29B H 0.4733 0.2465 0.2868 0.139 Uiso 1 1 calc GR . . . .
H29C H 0.5241 0.2075 0.3661 0.139 Uiso 1 1 calc GR . . . .
C30 C 0.46096(9) 0.3306(3) 0.39047(17) 0.0962(9) Uani 1 1 d . . . . .
H30A H 0.4578 0.3197 0.4308 0.144 Uiso 1 1 calc GR . . . .
H30B H 0.4313 0.3263 0.3302 0.144 Uiso 1 1 calc GR . . . .
H30C H 0.4741 0.4016 0.4006 0.144 Uiso 1 1 calc GR . . . .
C31 C 0.66587(5) 0.26990(12) 0.90326(9) 0.0381(3) Uani 1 1 d . . . . .
C32 C 0.63340(5) 0.21043(12) 0.81297(9) 0.0391(3) Uani 1 1 d . . . . .
C33 C 0.58912(5) 0.27171(13) 0.76156(10) 0.0431(3) Uani 1 1 d . . . . .
C34 C 0.59659(5) 0.36513(14) 0.80811(10) 0.0450(4) Uani 1 1 d . . . . .
C35 C 0.56112(7) 0.43585(18) 0.77424(15) 0.0678(5) Uani 1 1 d . . . . .
H35 H 0.5661 0.4980 0.8057 0.081 Uiso 1 1 calc R . . . .
C36 C 0.51783(7) 0.4110(2) 0.69173(16) 0.0804(7) Uani 1 1 d . . . . .
H36 H 0.4935 0.4582 0.6671 0.096 Uiso 1 1 calc R . . . .
C37 C 0.50999(6) 0.3184(2) 0.64540(14) 0.0754(6) Uani 1 1 d . . . . .
H37 H 0.4805 0.3033 0.5904 0.090 Uiso 1 1 calc R . . . .
C38 C 0.54555(6) 0.24757(17) 0.67998(12) 0.0571(4) Uani 1 1 d . . . . .
H38 H 0.5403 0.1846 0.6489 0.069 Uiso 1 1 calc R . . . .
C39 C 0.66838(6) 0.45553(13) 0.95319(10) 0.0443(4) Uani 1 1 d . . . . .
C40 C 0.65849(7) 0.65025(15) 0.96642(13) 0.0627(5) Uani 1 1 d . . . . .
C41 C 0.70218(9) 0.6882(2) 0.9961(2) 0.0967(9) Uani 1 1 d . . . . .
H41A H 0.7269 0.6406 1.0424 0.145 Uiso 1 1 calc GR . . . .
H41B H 0.7088 0.7620 1.0185 0.145 Uiso 1 1 calc GR . . . .
H41C H 0.6989 0.6865 0.9465 0.145 Uiso 1 1 calc GR . . . .
C42 C 0.66243(12) 0.6345(3) 1.04206(19) 0.1006(9) Uani 1 1 d . . . . .
H42A H 0.6338 0.6076 1.0192 0.151 Uiso 1 1 calc GR . . . .
H42B H 0.6697 0.7034 1.0717 0.151 Uiso 1 1 calc GR . . . .
H42C H 0.6863 0.5822 1.0836 0.151 Uiso 1 1 calc GR . . . .
C43 C 0.61916(9) 0.72615(19) 0.89523(17) 0.0898(8) Uani 1 1 d . . . . .
H43A H 0.6154 0.7270 0.8450 0.135 Uiso 1 1 calc GR . . . .
H43B H 0.6258 0.7991 0.9190 0.135 Uiso 1 1 calc GR . . . .
H43C H 0.5914 0.7003 0.8767 0.135 Uiso 1 1 calc GR . . . .
N1 N 0.68372(5) -0.03882(11) 0.76039(9) 0.0450(3) Uani 1 1 d . . . . .
N2 N 0.60369(5) 0.30445(12) 0.62885(9) 0.0494(3) Uani 1 1 d . . . . .
N3 N 0.64364(4) 0.36692(11) 0.89294(8) 0.0421(3) Uani 1 1 d . . . . .
O1 O 0.65936(7) -0.14676(11) 0.80944(12) 0.0800(5) Uani 1 1 d . . . . .
O2 O 0.70047(5) 0.11049(11) 0.72049(9) 0.0584(3) Uani 1 1 d . . . . .
O3 O 0.59825(4) 0.11491(10) 0.63810(7) 0.0527(3) Uani 1 1 d . . . . .
O4 O 0.55905(6) 0.41172(15) 0.50414(10) 0.0877(5) Uani 1 1 d . . . . .
O5 O 0.53612(5) 0.24219(13) 0.50107(8) 0.0680(4) Uani 1 1 d . . . . .
O6 O 0.70372(4) 0.24109(9) 0.96978(7) 0.0475(3) Uani 1 1 d . . . . .
O7 O 0.70658(4) 0.44724(11) 1.02459(9) 0.0662(4) Uani 1 1 d . . . . .
O8 O 0.64278(4) 0.54458(10) 0.91687(8) 0.0572(3) Uani 1 1 d . . . . .

loop_
_atom_site_aniso_label
_atom_site_aniso_U_11
_atom_site_aniso_U_22
_atom_site_aniso_U_33
_atom_site_aniso_U_23
_atom_site_aniso_U_13
_atom_site_aniso_U_12
C1 0.0702(11) 0.0394(9) 0.0532(9) 0.0074(7) 0.0473(9) 0.0069(7)
C2 0.0527(9) 0.0413(8) 0.0357(7) 0.0052(6) 0.0308(7) 0.0056(7)
C3 0.0383(7) 0.0396(8) 0.0322(7) 0.0012(6) 0.0213(6) 0.0006(6)
C4 0.0393(8) 0.0464(8) 0.0386(7) 0.0011(6) 0.0256(7) 0.0007(6)
C5 0.0562(9) 0.0407(8) 0.0445(8) 0.0059(6) 0.0371(8) 0.0088(7)
C6 0.0660(11) 0.0596(11) 0.0590(11) -0.0082(9) 0.0445(10) -0.0075(9)
C7 0.1099(19) 0.0685(14) 0.0699(14) -0.0213(11) 0.0632(15) -0.0245(13)
C8 0.147(3) 0.0563(13) 0.0860(17) -0.0015(11) 0.0920(19) 0.0108(14)
C9 0.117(2) 0.0885(17) 0.1022(19) 0.0221(15) 0.0917(19) 0.0452(16)
C10 0.0625(12) 0.0827(15) 0.0659(12) 0.0094(11) 0.0454(11) 0.0224(11)
C11 0.0474(8) 0.0381(8) 0.0352(7) -0.0015(6) 0.0278(7) -0.0028(6)
C12 0.0612(10) 0.0353(8) 0.0498(9) -0.0058(6) 0.0415(8) -0.0074(7)
C13 0.0653(12) 0.0792(14) 0.0712(13) 0.0069(11) 0.0494(11) -0.0080(10)
C14 0.0906(17) 0.0994(19) 0.108(2) 0.0096(16) 0.0808(17) -0.0098(15)
C15 0.124(2) 0.0667(13) 0.1024(18) -0.0126(12) 0.0985(18) -0.0220(13)
C16 0.1119(18) 0.0565(11) 0.0584(11) -0.0118(9) 0.0656(13) -0.0178(11)
C17 0.0728(12) 0.0523(10) 0.0484(9) -0.0066(8) 0.0442(9) -0.0113(9)
C18 0.0415(8) 0.0454(9) 0.0357(7) 0.0039(6) 0.0254(7) 0.0021(7)
C19 0.0384(7) 0.0393(8) 0.0321(7) 0.0024(6) 0.0225(6) 0.0000(6)
C20 0.0448(8) 0.0414(8) 0.0416(8) 0.0042(6) 0.0301(7) 0.0017(6)
C21 0.0521(9) 0.0478(9) 0.0432(8) 0.0076(7) 0.0311(8) 0.0013(7)
C22 0.0802(14) 0.0537(11) 0.0562(11) 0.0157(9) 0.0388(11) -0.0020(10)
C23 0.0957(17) 0.0483(11) 0.0766(14) 0.0114(10) 0.0518(14) -0.0118(11)
C24 0.0678(12) 0.0517(11) 0.0630(11) -0.0021(9) 0.0383(10) -0.0164(9)
C25 0.0479(9) 0.0498(10) 0.0447(8) 0.0024(7) 0.0283(8) -0.0038(7)
C26 0.0537(10) 0.0671(12) 0.0390(9) 0.0141(8) 0.0268(8) 0.0101(9)
C27 0.0477(10) 0.0978(17) 0.0379(9) 0.0048(10) 0.0167(9) 0.0127(10)
C28 0.0608(14) 0.111(2) 0.0722(15) -0.0155(15) 0.0249(12) -0.0162(14)
C29 0.0768(15) 0.128(2) 0.0471(11) 0.0073(13) 0.0348(11) 0.0235(15)
C30 0.0648(14) 0.130(2) 0.0661(14) 0.0113(15) 0.0364(12) 0.0303(15)
C31 0.0392(8) 0.0372(8) 0.0341(7) 0.0029(6) 0.0244(7) 0.0012(6)
C32 0.0382(7) 0.0391(8) 0.0326(7) 0.0014(6) 0.0224(6) 0.0004(6)
C33 0.0392(8) 0.0462(9) 0.0382(7) 0.0024(6) 0.0254(7) 0.0007(6)
C34 0.0385(8) 0.0472(9) 0.0407(8) 0.0025(7) 0.0249(7) 0.0027(6)
C35 0.0477(10) 0.0662(12) 0.0663(12) -0.0075(10) 0.0319(9) 0.0103(9)
C36 0.0423(10) 0.0920(16) 0.0724(13) -0.0026(12) 0.0282(10) 0.0185(10)
C37 0.0370(9) 0.1017(18) 0.0541(11) -0.0083(11) 0.0202(9) 0.0037(10)
C38 0.0419(9) 0.0694(12) 0.0447(9) -0.0066(8) 0.0251(8) -0.0024(8)
C39 0.0464(9) 0.0401(8) 0.0405(8) 0.0011(6) 0.0286(8) 0.0027(6)
C40 0.0638(11) 0.0437(10) 0.0554(10) -0.0094(8) 0.0331(9) 0.0033(8)
C41 0.0826(17) 0.0586(14) 0.118(2) -0.0062(14) 0.0596(17) -0.0114(12)
C42 0.128(2) 0.093(2) 0.0837(17) -0.0180(15) 0.0761(18) 0.0029(17)
C43 0.0852(16) 0.0494(12) 0.0830(16) -0.0043(11) 0.0409(14) 0.0152(11)
N1 0.0526(8) 0.0418(7) 0.0438(7) 0.0007(5) 0.0352(6) 0.0025(6)
N2 0.0473(7) 0.0517(8) 0.0340(6) 0.0076(6) 0.0233(6) 0.0023(6)
N3 0.0394(6) 0.0392(7) 0.0373(6) 0.0008(5) 0.0234(6) 0.0032(5)
O1 0.1480(15) 0.0380(7) 0.1132(12) 0.0012(7) 0.1133(13) -0.0030(8)
O2 0.0754(8) 0.0561(7) 0.0638(7) -0.0047(6) 0.0562(7) -0.0104(6)
O3 0.0517(6) 0.0502(7) 0.0371(6) -0.0033(5) 0.0246(5) -0.0031(5)
O4 0.0806(10) 0.0796(11) 0.0525(8) 0.0276(8) 0.0291(8) 0.0054(8)
O5 0.0508(7) 0.0757(9) 0.0381(6) 0.0090(6) 0.0173(6) -0.0012(6)
O6 0.0442(6) 0.0440(6) 0.0357(5) 0.0020(4) 0.0216(5) 0.0057(5)
O7 0.0517(7) 0.0487(7) 0.0498(7) -0.0054(5) 0.0186(6) 0.0052(5)
O8 0.0548(7) 0.0410(6) 0.0470(6) -0.0028(5) 0.0257(6) 0.0072(5)

loop_
_atom_type_symbol
_atom_type_description
_atom_type_scat_dispersion_real
_atom_type_scat_dispersion_imag
_atom_type_scat_source
C C 0.0181 0.0091 'International Tables Vol C Tables 4.2.6.8 and 6.1.1.4'
H H 0.0000 0.0000 'International Tables Vol C Tables 4.2.6.8 and 6.1.1.4'
N N 0.0311 0.0180 'International Tables Vol C Tables 4.2.6.8 and 6.1.1.4'
O O 0.0492 0.0322 'International Tables Vol C Tables 4.2.6.8 and 6.1.1.4'

loop_
_geom_angle_atom_site_label_1
_geom_angle_atom_site_label_2
_geom_angle_atom_site_label_3
_geom_angle
_geom_angle_site_symmetry_1
_geom_angle_site_symmetry_3
_geom_angle_publ_flag
N1 C1 C2 108.29(14) . . ?
O1 C1 C2 127.52(16) . . ?
O1 C1 N1 124.17(16) . . ?
C1 C2 H2 110.5 . . ?
C1 C2 C3 105.22(13) . . ?
C1 C2 C11 112.31(14) . . ?
C3 C2 H2 110.5 . . ?
C3 C2 C11 107.62(12) . . ?
C11 C2 H2 110.5 . . ?
C2 C3 H3 110.2 . . ?
C2 C3 C19 107.59(12) . . ?
C4 C3 C2 105.35(13) . . ?
C4 C3 H3 110.2 . . ?
C4 C3 C19 113.12(12) . . ?
C19 C3 H3 110.2 . . ?
N1 C4 C3 108.04(13) . . ?
O2 C4 C3 127.16(15) . . ?
O2 C4 N1 124.76(15) . . ?
C6 C5 C10 120.14(18) . . ?
C6 C5 N1 119.53(16) . . ?
C10 C5 N1 120.32(17) . . ?
C5 C6 H6 120.2 . . ?
C5 C6 C7 119.6(2) . . ?
C7 C6 H6 120.2 . . ?
C6 C7 H7 119.4 . . ?
C8 C7 C6 121.1(3) . . ?
C8 C7 H7 119.4 . . ?
C7 C8 H8 120.1 . . ?
C7 C8 C9 119.8(2) . . ?
C9 C8 H8 120.1 . . ?
C8 C9 H9 119.7 . . ?
C8 C9 C10 120.5(2) . . ?
C10 C9 H9 119.7 . . ?
C5 C10 C9 118.7(2) . . ?
C5 C10 H10 120.6 . . ?
C9 C10 H10 120.6 . . ?
C2 C11 H11 106.6 . . ?
C2 C11 C32 103.63(12) . . ?
C12 C11 C2 118.08(13) . . ?
C12 C11 H11 106.6 . . ?
C12 C11 C32 114.57(13) . . ?
C32 C11 H11 106.6 . . ?
C13 C12 C11 118.47(16) . . ?
C17 C12 C11 123.85(16) . . ?
C17 C12 C13 117.68(17) . . ?
C12 C13 H13 119.5 . . ?
C14 C13 C12 121.0(2) . . ?
C14 C13 H13 119.5 . . ?
C13 C14 H14 119.7 . . ?
C15 C14 C13 120.5(2) . . ?
C15 C14 H14 119.7 . . ?
C14 C15 H15 120.4 . . ?
C16 C15 C14 119.2(2) . . ?
C16 C15 H15 120.4 . . ?
C15 C16 H16 119.7 . . ?
C15 C16 C17 120.7(2) . . ?
C17 C16 H16 119.7 . . ?
C12 C17 C16 120.9(2) . . ?
C12 C17 H17 119.6 . . ?
C16 C17 H17 119.6 . . ?
N2 C18 C19 107.53(13) . . ?
O3 C18 C19 125.13(14) . . ?
O3 C18 N2 127.34(14) . . ?
C3 C19 C32 102.46(11) . . ?
C18 C19 C3 112.50(12) . . ?
C18 C19 C32 106.72(12) . . ?
C20 C19 C3 118.74(13) . . ?
C20 C19 C18 102.22(12) . . ?
C20 C19 C32 113.95(13) . . ?
C21 C20 C19 109.58(14) . . ?
C25 C20 C19 130.08(14) . . ?
C25 C20 C21 120.31(16) . . ?
C20 C21 N2 109.37(14) . . ?
C22 C21 C20 121.35(17) . . ?
C22 C21 N2 129.27(16) . . ?
C21 C22 H22 121.3 . . ?
C21 C22 C23 117.39(18) . . ?
C23 C22 H22 121.3 . . ?
C22 C23 H23 119.1 . . ?
C24 C23 C22 121.82(19) . . ?
C24 C23 H23 119.1 . . ?
C23 C24 H24 119.8 . . ?
C23 C24 C25 120.33(19) . . ?
C25 C24 H24 119.8 . . ?
C20 C25 C24 118.75(17) . . ?
C20 C25 H25 120.6 . . ?
C24 C25 H25 120.6 . . ?
O4 C26 N2 121.84(19) . . ?
O4 C26 O5 127.84(17) . . ?
O5 C26 N2 110.32(16) . . ?
C28 C27 C29 111.4(2) . . ?
C30 C27 C28 112.2(2) . . ?
C30 C27 C29 112.6(2) . . ?
O5 C27 C28 101.41(18) . . ?
O5 C27 C29 109.27(19) . . ?
O5 C27 C30 109.45(19) . . ?
C27 C28 H28A 109.5 . . ?
C27 C28 H28B 109.5 . . ?
C27 C28 H28C 109.5 . . ?
H28A C28 H28B 109.5 . . ?
H28A C28 H28C 109.5 . . ?
H28B C28 H28C 109.5 . . ?
C27 C29 H29A 109.5 . . ?
C27 C29 H29B 109.5 . . ?
C27 C29 H29C 109.5 . . ?
H29A C29 H29B 109.5 . . ?
H29A C29 H29C 109.5 . . ?
H29B C29 H29C 109.5 . . ?
C27 C30 H30A 109.5 . . ?
C27 C30 H30B 109.5 . . ?
C27 C30 H30C 109.5 . . ?
H30A C30 H30B 109.5 . . ?
H30A C30 H30C 109.5 . . ?
H30B C30 H30C 109.5 . . ?
N3 C31 C32 107.58(12) . . ?
O6 C31 C32 126.34(14) . . ?
O6 C31 N3 126.05(14) . . ?
C11 C32 C19 103.12(12) . . ?
C31 C32 C11 112.73(12) . . ?
C31 C32 C19 106.79(12) . . ?
C33 C32 C11 118.02(13) . . ?
C33 C32 C19 113.69(12) . . ?
C33 C32 C31 102.27(12) . . ?
C34 C33 C32 110.09(13) . . ?
C38 C33 C32 129.71(16) . . ?
C38 C33 C34 120.20(16) . . ?
C33 C34 N3 109.14(13) . . ?
C35 C34 C33 121.18(16) . . ?
C35 C34 N3 129.55(16) . . ?
C34 C35 H35 121.1 . . ?
C34 C35 C36 117.71(19) . . ?
C36 C35 H35 121.1 . . ?
C35 C36 H36 119.2 . . ?
C37 C36 C35 121.58(19) . . ?
C37 C36 H36 119.2 . . ?
C36 C37 H37 119.8 . . ?
C36 C37 C38 120.40(18) . . ?
C38 C37 H37 119.8 . . ?
C33 C38 H38 120.5 . . ?
C37 C38 C33 118.93(19) . . ?
C37 C38 H38 120.5 . . ?
O7 C39 N3 123.19(15) . . ?
O7 C39 O8 127.42(16) . . ?
O8 C39 N3 109.38(13) . . ?
C41 C40 C42 113.3(2) . . ?
C41 C40 C43 110.6(2) . . ?
C42 C40 C43 112.0(2) . . ?
O8 C40 C41 110.99(19) . . ?
O8 C40 C42 107.89(19) . . ?
O8 C40 C43 101.40(15) . . ?
C40 C41 H41A 109.5 . . ?
C40 C41 H41B 109.5 . . ?
C40 C41 H41C 109.5 . . ?
H41A C41 H41B 109.5 . . ?
H41A C41 H41C 109.5 . . ?
H41B C41 H41C 109.5 . . ?
C40 C42 H42A 109.5 . . ?
C40 C42 H42B 109.5 . . ?
C40 C42 H42C 109.5 . . ?
H42A C42 H42B 109.5 . . ?
H42A C42 H42C 109.5 . . ?
H42B C42 H42C 109.5 . . ?
C40 C43 H43A 109.5 . . ?
C40 C43 H43B 109.5 . . ?
C40 C43 H43C 109.5 . . ?
H43A C43 H43B 109.5 . . ?
H43A C43 H43C 109.5 . . ?
H43B C43 H43C 109.5 . . ?
C1 N1 C4 112.90(13) . . ?
C1 N1 C5 123.12(14) . . ?
C4 N1 C5 123.05(13) . . ?
C18 N2 C21 109.90(13) . . ?
C18 N2 C26 126.11(15) . . ?
C26 N2 C21 123.93(15) . . ?
C31 N3 C34 109.52(12) . . ?
C39 N3 C31 121.58(13) . . ?
C39 N3 C34 128.09(13) . . ?
C26 O5 C27 121.82(17) . . ?
C39 O8 C40 121.96(14) . . ?

loop_
_geom_bond_atom_site_label_1
_geom_bond_atom_site_label_2
_geom_bond_distance
_geom_bond_site_symmetry_2
_geom_bond_publ_flag
C1 C2 1.513(2) . ?
C1 N1 1.396(2) . ?
C1 O1 1.200(2) . ?
C2 H2 0.9800 . ?
C2 C3 1.530(2) . ?
C2 C11 1.543(2) . ?
C3 H3 0.9800 . ?
C3 C4 1.515(2) . ?
C3 C19 1.548(2) . ?
C4 N1 1.398(2) . ?
C4 O2 1.199(2) . ?
C5 C6 1.362(3) . ?
C5 C10 1.376(3) . ?
C5 N1 1.436(2) . ?
C6 H6 0.9300 . ?
C6 C7 1.379(3) . ?
C7 H7 0.9300 . ?
C7 C8 1.339(4) . ?
C8 H8 0.9300 . ?
C8 C9 1.361(4) . ?
C9 H9 0.9300 . ?
C9 C10 1.393(3) . ?
C10 H10 0.9300 . ?
C11 H11 0.9800 . ?
C11 C12 1.520(2) . ?
C11 C32 1.551(2) . ?
C12 C13 1.386(3) . ?
C12 C17 1.379(3) . ?
C13 H13 0.9300 . ?
C13 C14 1.383(3) . ?
C14 H14 0.9300 . ?
C14 C15 1.370(4) . ?
C15 H15 0.9300 . ?
C15 C16 1.359(4) . ?
C16 H16 0.9300 . ?
C16 C17 1.390(3) . ?
C17 H17 0.9300 . ?
C18 C19 1.541(2) . ?
C18 N2 1.402(2) . ?
C18 O3 1.204(2) . ?
C19 C20 1.504(2) . ?
C19 C32 1.596(2) . ?
C20 C21 1.394(2) . ?
C20 C25 1.378(2) . ?
C21 C22 1.377(3) . ?
C21 N2 1.429(2) . ?
C22 H22 0.9300 . ?
C22 C23 1.385(3) . ?
C23 H23 0.9300 . ?
C23 C24 1.379(3) . ?
C24 H24 0.9300 . ?
C24 C25 1.381(3) . ?
C25 H25 0.9300 . ?
C26 N2 1.413(2) . ?
C26 O4 1.193(2) . ?
C26 O5 1.310(3) . ?
C27 C28 1.513(4) . ?
C27 C29 1.523(4) . ?
C27 C30 1.511(3) . ?
C27 O5 1.482(2) . ?
C28 H28A 0.9600 . ?
C28 H28B 0.9600 . ?
C28 H28C 0.9600 . ?
C29 H29A 0.9600 . ?
C29 H29B 0.9600 . ?
C29 H29C 0.9600 . ?
C30 H30A 0.9600 . ?
C30 H30B 0.9600 . ?
C30 H30C 0.9600 . ?
C31 C32 1.535(2) . ?
C31 N3 1.412(2) . ?
C31 O6 1.1975(18) . ?
C32 C33 1.502(2) . ?
C33 C34 1.389(2) . ?
C33 C38 1.382(2) . ?
C34 C35 1.380(2) . ?
C34 N3 1.436(2) . ?
C35 H35 0.9300 . ?
C35 C36 1.386(3) . ?
C36 H36 0.9300 . ?
C36 C37 1.375(3) . ?
C37 H37 0.9300 . ?
C37 C38 1.380(3) . ?
C38 H38 0.9300 . ?
C39 N3 1.411(2) . ?
C39 O7 1.188(2) . ?
C39 O8 1.315(2) . ?
C40 C41 1.497(3) . ?
C40 C42 1.503(4) . ?
C40 C43 1.516(3) . ?
C40 O8 1.488(2) . ?
C41 H41A 0.9600 . ?
C41 H41B 0.9600 . ?
C41 H41C 0.9600 . ?
C42 H42A 0.9600 . ?
C42 H42B 0.9600 . ?
C42 H42C 0.9600 . ?
C43 H43A 0.9600 . ?
C43 H43B 0.9600 . ?
C43 H43C 0.9600 . ?

loop_
_geom_torsion_atom_site_label_1
_geom_torsion_atom_site_label_2
_geom_torsion_atom_site_label_3
_geom_torsion_atom_site_label_4
_geom_torsion
_geom_torsion_site_symmetry_1
_geom_torsion_site_symmetry_2
_geom_torsion_site_symmetry_3
_geom_torsion_site_symmetry_4
_geom_torsion_publ_flag
C1 C2 C3 C4 -0.78(16) . . . . ?
C1 C2 C3 C19 120.17(14) . . . . ?
C1 C2 C11 C12 92.65(16) . . . . ?
C1 C2 C11 C32 -139.44(13) . . . . ?
C2 C1 N1 C4 -4.73(19) . . . . ?
C2 C1 N1 C5 -173.94(14) . . . . ?
C2 C3 C4 N1 -1.90(16) . . . . ?
C2 C3 C4 O2 176.01(16) . . . . ?
C2 C3 C19 C18 -91.33(15) . . . . ?
C2 C3 C19 C20 149.44(13) . . . . ?
C2 C3 C19 C32 22.91(14) . . . . ?
C2 C11 C12 C13 -151.69(17) . . . . ?
C2 C11 C12 C17 28.3(2) . . . . ?
C2 C11 C32 C19 37.88(13) . . . . ?
C2 C11 C32 C31 -76.91(15) . . . . ?
C2 C11 C32 C33 164.14(13) . . . . ?
C3 C2 C11 C12 -152.00(13) . . . . ?
C3 C2 C11 C32 -24.09(15) . . . . ?
C3 C4 N1 C1 4.20(18) . . . . ?
C3 C4 N1 C5 173.42(14) . . . . ?
C3 C19 C20 C21 134.43(15) . . . . ?
C3 C19 C20 C25 -47.4(2) . . . . ?
C3 C19 C32 C11 -37.49(14) . . . . ?
C3 C19 C32 C31 81.51(13) . . . . ?
C3 C19 C32 C33 -166.47(12) . . . . ?
C4 C3 C19 C18 24.61(18) . . . . ?
C4 C3 C19 C20 -94.62(16) . . . . ?
C4 C3 C19 C32 138.84(13) . . . . ?
C5 C6 C7 C8 -1.0(4) . . . . ?
C6 C5 C10 C9 -0.4(3) . . . . ?
C6 C5 N1 C1 55.7(2) . . . . ?
C6 C5 N1 C4 -112.5(2) . . . . ?
C6 C7 C8 C9 0.8(4) . . . . ?
C7 C8 C9 C10 -0.4(4) . . . . ?
C8 C9 C10 C5 0.2(4) . . . . ?
C10 C5 C6 C7 0.8(3) . . . . ?
C10 C5 N1 C1 -125.6(2) . . . . ?
C10 C5 N1 C4 66.2(2) . . . . ?
C11 C2 C3 C4 -120.73(13) . . . . ?
C11 C2 C3 C19 0.22(16) . . . . ?
C11 C12 C13 C14 -179.6(2) . . . . ?
C11 C12 C17 C16 -179.23(17) . . . . ?
C11 C32 C33 C34 134.08(14) . . . . ?
C11 C32 C33 C38 -46.1(2) . . . . ?
C12 C11 C32 C19 167.93(12) . . . . ?
C12 C11 C32 C31 53.14(18) . . . . ?
C12 C11 C32 C33 -65.81(18) . . . . ?
C12 C13 C14 C15 -1.0(4) . . . . ?
C13 C12 C17 C16 0.8(3) . . . . ?
C13 C14 C15 C16 0.4(4) . . . . ?
C14 C15 C16 C17 0.8(4) . . . . ?
C15 C16 C17 C12 -1.4(3) . . . . ?
C17 C12 C13 C14 0.4(3) . . . . ?
C18 C19 C20 C21 10.01(17) . . . . ?
C18 C19 C20 C25 -171.85(17) . . . . ?
C18 C19 C32 C11 80.91(14) . . . . ?
C18 C19 C32 C31 -160.09(12) . . . . ?
C18 C19 C32 C33 -48.07(17) . . . . ?
C19 C3 C4 N1 -119.16(14) . . . . ?
C19 C3 C4 O2 58.8(2) . . . . ?
C19 C18 N2 C21 9.68(18) . . . . ?
C19 C18 N2 C26 -167.52(16) . . . . ?
C19 C20 C21 C22 175.94(19) . . . . ?
C19 C20 C21 N2 -4.8(2) . . . . ?
C19 C20 C25 C24 -175.75(19) . . . . ?
C19 C32 C33 C34 -104.96(15) . . . . ?
C19 C32 C33 C38 74.9(2) . . . . ?
C20 C19 C32 C11 -167.05(12) . . . . ?
C20 C19 C32 C31 -48.05(16) . . . . ?
C20 C19 C32 C33 63.96(17) . . . . ?
C20 C21 C22 C23 0.9(3) . . . . ?
C20 C21 N2 C18 -3.3(2) . . . . ?
C20 C21 N2 C26 174.01(16) . . . . ?
C21 C20 C25 C24 2.2(3) . . . . ?
C21 C22 C23 C24 0.7(4) . . . . ?
C22 C21 N2 C18 175.9(2) . . . . ?
C22 C21 N2 C26 -6.8(3) . . . . ?
C22 C23 C24 C25 -0.8(4) . . . . ?
C23 C24 C25 C20 -0.6(3) . . . . ?
C25 C20 C21 C22 -2.4(3) . . . . ?
C25 C20 C21 N2 176.86(16) . . . . ?
C28 C27 O5 C26 177.1(2) . . . . ?
C29 C27 O5 C26 59.4(3) . . . . ?
C30 C27 O5 C26 -64.3(3) . . . . ?
C31 C32 C33 C34 9.77(17) . . . . ?
C31 C32 C33 C38 -170.39(18) . . . . ?
C32 C11 C12 C13 85.8(2) . . . . ?
C32 C11 C12 C17 -94.23(19) . . . . ?
C32 C19 C20 C21 -104.71(15) . . . . ?
C32 C19 C20 C25 73.4(2) . . . . ?
C32 C31 N3 C34 9.97(16) . . . . ?
C32 C31 N3 C39 -160.51(13) . . . . ?
C32 C33 C34 C35 179.52(18) . . . . ?
C32 C33 C34 N3 -4.30(18) . . . . ?
C32 C33 C38 C37 -178.99(19) . . . . ?
C33 C34 C35 C36 -0.6(3) . . . . ?
C33 C34 N3 C31 -3.75(18) . . . . ?
C33 C34 N3 C39 165.93(15) . . . . ?
C34 C33 C38 C37 0.8(3) . . . . ?
C34 C35 C36 C37 1.1(4) . . . . ?
C35 C34 N3 C31 172.0(2) . . . . ?
C35 C34 N3 C39 -18.3(3) . . . . ?
C35 C36 C37 C38 -0.6(4) . . . . ?
C36 C37 C38 C33 -0.4(4) . . . . ?
C38 C33 C34 C35 -0.3(3) . . . . ?
C38 C33 C34 N3 175.84(15) . . . . ?
C41 C40 O8 C39 58.9(3) . . . . ?
C42 C40 O8 C39 -65.8(3) . . . . ?
C43 C40 O8 C39 176.4(2) . . . . ?
N1 C1 C2 C3 3.21(18) . . . . ?
N1 C1 C2 C11 120.01(15) . . . . ?
N1 C5 C6 C7 179.48(18) . . . . ?
N1 C5 C10 C9 -179.12(19) . . . . ?
N2 C18 C19 C3 -140.26(13) . . . . ?
N2 C18 C19 C20 -11.79(16) . . . . ?
N2 C18 C19 C32 108.13(14) . . . . ?
N2 C21 C22 C23 -178.2(2) . . . . ?
N2 C26 O5 C27 -179.80(18) . . . . ?
N3 C31 C32 C11 -139.55(13) . . . . ?
N3 C31 C32 C19 107.89(13) . . . . ?
N3 C31 C32 C33 -11.79(15) . . . . ?
N3 C34 C35 C36 -175.9(2) . . . . ?
N3 C39 O8 C40 176.38(16) . . . . ?
O1 C1 C2 C3 -175.5(2) . . . . ?
O1 C1 C2 C11 -58.7(3) . . . . ?
O1 C1 N1 C4 174.04(19) . . . . ?
O1 C1 N1 C5 4.8(3) . . . . ?
O2 C4 N1 C1 -173.78(16) . . . . ?
O2 C4 N1 C5 -4.6(3) . . . . ?
O3 C18 C19 C3 40.4(2) . . . . ?
O3 C18 C19 C20 168.91(16) . . . . ?
O3 C18 C19 C32 -71.2(2) . . . . ?
O3 C18 N2 C21 -171.04(17) . . . . ?
O3 C18 N2 C26 11.8(3) . . . . ?
O4 C26 N2 C18 -172.0(2) . . . . ?
O4 C26 N2 C21 11.1(3) . . . . ?
O4 C26 O5 C27 0.9(4) . . . . ?
O5 C26 N2 C18 8.6(3) . . . . ?
O5 C26 N2 C21 -168.19(17) . . . . ?
O6 C31 C32 C11 42.4(2) . . . . ?
O6 C31 C32 C19 -70.12(19) . . . . ?
O6 C31 C32 C33 170.20(15) . . . . ?
O6 C31 N3 C34 -172.01(15) . . . . ?
O6 C31 N3 C39 17.5(2) . . . . ?
O7 C39 N3 C31 -16.2(3) . . . . ?
O7 C39 N3 C34 175.25(17) . . . . ?
O7 C39 O8 C40 -4.5(3) . . . . ?
O8 C39 N3 C31 162.99(14) . . . . ?
O8 C39 N3 C34 -5.6(2) . . . . ?
